data_7022013
loop_
_publ_author_name
'Chauhan, Rohit Singh'
'Kedarnath, G.'
'Wadawale, Amey'
'Slawin, Alexandra M. Z.'
'Jain, Vimal K.'

_publ_section_title
;
 Reactivity of 2-chalcogenopyridines with palladium-phosphine complexes:
 isolation of different complexes depending on the nature of chalcogen
 atom and phosphine ligand.
;
_journal_issue 1
_journal_name_full 'Dalton transactions (Cambridge, England : 2003)'
_journal_page_first 259
_journal_page_last 269
_journal_paper_doi 10.1039/c2dt30535f
_journal_volume 42
_journal_year 2013
_chemical_formula_moiety 'C12 H12 N2 Te2'
_chemical_formula_sum 'C12 H12 N2 Te2'
_chemical_formula_weight 439.44
_chemical_name_systematic
;
?
;
_space_group_IT_number 2
_symmetry_cell_setting triclinic
_symmetry_space_group_name_Hall '-P 1'
_symmetry_space_group_name_H-M 'P -1'
_atom_sites_solution_hydrogens geom
_atom_sites_solution_primary direct
_atom_sites_solution_secondary difmap
_audit_creation_method SHELXL-97
_cell_angle_alpha 63.64(3)
_cell_angle_beta 66.90(3)
_cell_angle_gamma 86.84(4)
_cell_formula_units_Z 1
_cell_length_a 6.804(2)
_cell_length_b 7.5995(14)
_cell_length_c 7.7209(4)
_cell_measurement_reflns_used 1309
_cell_measurement_temperature 93(2)
_cell_measurement_theta_max 28.1
_cell_measurement_theta_min 3.2
_cell_volume 325.58(18)
_computing_cell_refinement 'CrystalClear (Rigaku Corp., 2004)'
_computing_data_collection 'CrystalClear (Rigaku Corp., 2004)'
_computing_data_reduction 'CrystalClear (Rigaku Corp., 2004)'
_computing_molecular_graphics 'Bruker SHELXTL'
_computing_publication_material 'Bruker SHELXTL'
_computing_structure_refinement 'SHELXL-97 (Sheldrick, 1997)'
_computing_structure_solution 'SHELXS-97 (Sheldrick, 1990)'
_diffrn_ambient_temperature 93(2)
_diffrn_measured_fraction_theta_full 0.944
_diffrn_measured_fraction_theta_max 0.942
_diffrn_measurement_device_type CCD
_diffrn_measurement_method '\w and \f scans'
_diffrn_radiation_monochromator confocal
_diffrn_radiation_source 'rotating anode'
_diffrn_radiation_type MoK\a
_diffrn_radiation_wavelength 0.71073
_diffrn_reflns_av_R_equivalents 0.0337
_diffrn_reflns_av_sigmaI/netI 0.0389
_diffrn_reflns_limit_h_max 6
_diffrn_reflns_limit_h_min -8
_diffrn_reflns_limit_k_max 9
_diffrn_reflns_limit_k_min -9
_diffrn_reflns_limit_l_max 6
_diffrn_reflns_limit_l_min -9
_diffrn_reflns_number 1998
_diffrn_reflns_theta_full 25.25
_diffrn_reflns_theta_max 25.34
_diffrn_reflns_theta_min 3.02
_exptl_absorpt_coefficient_mu 4.455
_exptl_absorpt_correction_T_max 1.000
_exptl_absorpt_correction_T_min 0.674
_exptl_absorpt_correction_type multi-scan
_exptl_absorpt_process_details 'Jacobson, R. (1998) Private communication'
_exptl_crystal_colour Red
_exptl_crystal_density_diffrn 2.241
_exptl_crystal_density_method 'not measured'
_exptl_crystal_description Prism
_exptl_crystal_F_000 202
_exptl_crystal_size_max 0.10
_exptl_crystal_size_mid 0.10
_exptl_crystal_size_min 0.03
_refine_diff_density_max 1.553
_refine_diff_density_min -1.711
_refine_diff_density_rms 0.431
_refine_ls_extinction_method none
_refine_ls_goodness_of_fit_ref 1.275
_refine_ls_hydrogen_treatment constr
_refine_ls_matrix_type full
_refine_ls_number_parameters 73
_refine_ls_number_reflns 1126
_refine_ls_number_restraints 12
_refine_ls_restrained_S_all 1.268
_refine_ls_R_factor_all 0.0427
_refine_ls_R_factor_gt 0.0339
_refine_ls_shift/su_max 0.000
_refine_ls_shift/su_mean 0.000
_refine_ls_structure_factor_coef Fsqd
_refine_ls_weighting_details 'calc w=1/[\s^2^(Fo^2^)+(0.0437P)^2^+9.4033P] where P=(Fo^2^+2Fc^2^)/3'
_refine_ls_weighting_scheme calc
_refine_ls_wR_factor_gt 0.0977
_refine_ls_wR_factor_ref 0.1449
_reflns_number_gt 1085
_reflns_number_total 1126
_reflns_threshold_expression >2sigma(I)
_cod_data_source_file c2dt30535f.txt
_cod_data_source_block ligand
_cod_depositor_comments
;
The following automatic conversions were performed:

'_symmetry_cell_setting' value 'Triclinic' changed to 'triclinic'
according to /home/saulius/struct/CIF-dictionaries/cif_core.dic
dictionary named 'cif_core.dic' version 2.4.2 from 2011-04-26.

Automatic conversion script
Id: cif_fix_values 1891 2012-01-12 08:04:46Z andrius 
;
_cod_original_cell_volume 325.58(12)
_cod_original_sg_symbol_H-M P-1
_cod_database_code 7022013

loop_
_symmetry_equiv_pos_as_xyz
'x, y, z'
'-x, -y, -z'

loop_
_atom_site_label
_atom_site_type_symbol
_atom_site_fract_x
_atom_site_fract_y
_atom_site_fract_z
_atom_site_U_iso_or_equiv
_atom_site_adp_type
_atom_site_occupancy
_atom_site_symmetry_multiplicity
_atom_site_calc_flag
_atom_site_refinement_flags
Te1 Te 0.16837(11) 0.41316(10) 0.03901(11) 0.0167(3) Uani 1 1 d .
C1 C -0.0240(18) 0.3199(16) 0.3681(17) 0.015(2) Uani 1 1 d U
N2 N -0.2216(14) 0.3736(14) 0.4155(15) 0.0156(19) Uani 1 1 d .
C3 C -0.3508(18) 0.3168(17) 0.6214(19) 0.019(2) Uani 1 1 d .
H3A H -0.4934 0.3494 0.6573 0.023 Uiso 1 1 calc R
C4 C -0.2816(18) 0.2109(16) 0.7848(18) 0.016(2) Uani 1 1 d U
H4A H -0.3745 0.1699 0.9294 0.019 Uiso 1 1 calc R
C5 C -0.0718(19) 0.1697(17) 0.7243(17) 0.018(2) Uani 1 1 d .
H5A H -0.0172 0.1070 0.8299 0.022 Uiso 1 1 calc R
C6 C 0.0613(17) 0.2154(16) 0.5180(17) 0.016(2) Uani 1 1 d .
C7 C 0.2855(18) 0.1613(19) 0.4525(19) 0.022(2) Uani 1 1 d .
H7A H 0.3166 0.0893 0.5780 0.033 Uiso 1 1 calc R
H7B H 0.3902 0.2825 0.3528 0.033 Uiso 1 1 calc R
H7C H 0.2957 0.0771 0.3841 0.033 Uiso 1 1 calc R

loop_
_atom_site_aniso_label
_atom_site_aniso_U_11
_atom_site_aniso_U_22
_atom_site_aniso_U_33
_atom_site_aniso_U_23
_atom_site_aniso_U_13
_atom_site_aniso_U_12
Te1 0.0139(4) 0.0217(5) 0.0132(4) -0.0085(3) -0.0040(3) 0.0049(3)
C1 0.015(2) 0.015(2) 0.015(2) -0.0073(13) -0.0057(13) 0.0017(10)
N2 0.009(4) 0.018(5) 0.020(5) -0.016(4) 0.001(4) 0.000(4)
C3 0.013(5) 0.016(6) 0.026(6) -0.011(5) -0.003(5) 0.000(4)
C4 0.016(2) 0.016(2) 0.016(2) -0.0074(13) -0.0062(13) 0.0020(10)
C5 0.024(6) 0.019(6) 0.008(5) 0.001(4) -0.010(5) -0.001(5)
C6 0.013(5) 0.017(5) 0.014(5) -0.011(4) 0.003(4) -0.011(4)
C7 0.011(5) 0.028(6) 0.024(6) -0.009(5) -0.008(5) 0.002(5)

loop_
_atom_type_symbol
_atom_type_description
_atom_type_scat_dispersion_real
_atom_type_scat_dispersion_imag
_atom_type_scat_source
C C 0.0033 0.0016 'International Tables Vol C Tables 4.2.6.8 and 6.1.1.4'
H H 0.0000 0.0000 'International Tables Vol C Tables 4.2.6.8 and 6.1.1.4'
N N 0.0061 0.0033 'International Tables Vol C Tables 4.2.6.8 and 6.1.1.4'
Te Te -0.5308 1.6751 'International Tables Vol C Tables 4.2.6.8 and 6.1.1.4'

loop_
_geom_angle_atom_site_label_1
_geom_angle_atom_site_label_2
_geom_angle_atom_site_label_3
_geom_angle
_geom_angle_site_symmetry_3
C1 Te1 Te1 87.7(3) 2_565
N2 C1 C6 124.2(10) .
N2 C1 Te1 115.7(8) .
C6 C1 Te1 120.1(8) .
C1 N2 C3 118.2(10) .
N2 C3 C4 122.3(10) .
N2 C3 H3A 118.9 .
C4 C3 H3A 118.9 .
C5 C4 C3 116.7(10) .
C5 C4 H4A 121.6 .
C3 C4 H4A 121.6 .
C6 C5 C4 122.8(10) .
C6 C5 H5A 118.6 .
C4 C5 H5A 118.6 .
C5 C6 C1 115.6(10) .
C5 C6 C7 123.2(11) .
C1 C6 C7 121.2(10) .
C6 C7 H7A 109.5 .
C6 C7 H7B 109.5 .
H7A C7 H7B 109.5 .
C6 C7 H7C 109.5 .
H7A C7 H7C 109.5 .
H7B C7 H7C 109.5 .

loop_
_geom_bond_atom_site_label_1
_geom_bond_atom_site_label_2
_geom_bond_distance
_geom_bond_site_symmetry_2
Te1 C1 2.136(11) .
Te1 Te1 2.7199(17) 2_565
C1 N2 1.340(14) .
C1 C6 1.403(16) .
N2 C3 1.350(15) .
C3 C4 1.409(16) .
C3 H3A 0.9500 .
C4 C5 1.383(16) .
C4 H4A 0.9500 .
C5 C6 1.375(16) .
C5 H5A 0.9500 .
C6 C7 1.503(16) .
C7 H7A 0.9800 .
C7 H7B 0.9800 .
C7 H7C 0.9800 .

loop_
_geom_torsion_atom_site_label_1
_geom_torsion_atom_site_label_2
_geom_torsion_atom_site_label_3
_geom_torsion_atom_site_label_4
_geom_torsion
_geom_torsion_site_symmetry_1
Te1 Te1 C1 N2 0.0(8) 2_565
Te1 Te1 C1 C6 -177.8(8) 2_565
C6 C1 N2 C3 -2.9(16) .
Te1 C1 N2 C3 179.3(7) .
C1 N2 C3 C4 2.6(16) .
N2 C3 C4 C5 1.0(16) .
C3 C4 C5 C6 -4.5(17) .
C4 C5 C6 C1 4.2(17) .
C4 C5 C6 C7 -176.6(11) .
N2 C1 C6 C5 -0.4(16) .
Te1 C1 C6 C5 177.2(8) .
N2 C1 C6 C7 -179.6(10) .
Te1 C1 C6 C7 -1.9(14) .
